data_4319764
loop_
_publ_author_name
'Matthias Stender'
'Barrett E. Eichler'
'Ned J. Hardman'
'Philip P. Power'
'J\"org Prust'
'Mathias Noltemeyer'
'Herbert W. Roesky'

_publ_section_title
;
 Synthesis and Characterization of HC{C(Me)N(C6H3-2,6-i-Pr2)}2MX2 (M = Al,
 X = Cl, I; M = Ga, In, X = Me, Cl, I): Sterically Encumbered
 \b-Diketiminate Group 13 Metal Derivatives
;
_journal_name_full 'Inorganic Chemistry'
_journal_page_first 2794
_journal_page_last 2799
_journal_paper_doi 10.1021/ic001311d
_journal_volume 40
_journal_year 2001
_chemical_formula_sum 'C29 H41 I2 In N2'
_chemical_formula_weight 786.26
_chemical_name_common NacNacInI2
_chemical_name_systematic
; 

 ? 

;
_space_group_IT_number 14
_symmetry_cell_setting monoclinic
_symmetry_space_group_name_Hall '-P 2yn'
_symmetry_space_group_name_H-M 'P 1 21/n 1'
_atom_sites_solution_hydrogens geom
_atom_sites_solution_primary direct
_atom_sites_solution_secondary difmap
_audit_creation_method SHELXL-97
_cell_angle_alpha 90.00
_cell_angle_beta 113.0360(10)
_cell_angle_gamma 90.00
_cell_formula_units_Z 4
_cell_length_a 18.7802(8)
_cell_length_b 8.6647(4)
_cell_length_c 20.3412(8)
_cell_measurement_reflns_used 5959
_cell_measurement_temperature 90(2)
_cell_measurement_theta_max 31.335
_cell_measurement_theta_min 2.6295
_cell_volume 3046.1(2)
_computing_cell_refinement 'Bruker SMART'
_computing_data_collection 'Bruker SMART'
_computing_data_reduction 'Bruker SHELXTL v. 5.10'
_computing_molecular_graphics 'XP, Bruker SHELXTL v. 5.10'
_computing_publication_material 'XCIF, Bruker SHELXTL v. 5.10'
_computing_structure_refinement 'XL, Bruker SHELXTL v. 5.10'
_computing_structure_solution 'XS, Bruker SHELXTL v. 5.10'
_diffrn_ambient_temperature 90(2)
_diffrn_measured_fraction_theta_full 0.949
_diffrn_measured_fraction_theta_max 0.949
_diffrn_measurement_device_type 'Bruker SMART 1000'
_diffrn_measurement_method /w
_diffrn_radiation_monochromator graphite
_diffrn_radiation_source 'normal-focus sealed tube'
_diffrn_radiation_type MoK\a
_diffrn_radiation_wavelength 0.71073
_diffrn_reflns_av_R_equivalents 0.0274
_diffrn_reflns_av_sigmaI/netI 0.0224
_diffrn_reflns_limit_h_max 26
_diffrn_reflns_limit_h_min -26
_diffrn_reflns_limit_k_max 12
_diffrn_reflns_limit_k_min -12
_diffrn_reflns_limit_l_max 28
_diffrn_reflns_limit_l_min -26
_diffrn_reflns_number 40895
_diffrn_reflns_theta_full 31.47
_diffrn_reflns_theta_max 31.47
_diffrn_reflns_theta_min 1.89
_diffrn_standards_decay_% <0.01
_diffrn_standards_number '50 frames remeasured'
_exptl_absorpt_coefficient_mu 2.822
_exptl_absorpt_correction_T_max 0.6306
_exptl_absorpt_correction_T_min 0.5887
_exptl_absorpt_correction_type empirical
_exptl_absorpt_process_details
;SADABS: an empirical absorption program by G. M. Sheldrick

using the method described by Blessing, R. H.; Acta Cryst.

A51, 1995, 33.

;
_exptl_crystal_colour colorless
_exptl_crystal_density_diffrn 1.714
_exptl_crystal_density_method 'not measured'
_exptl_crystal_description block
_exptl_crystal_F_000 1536
_exptl_crystal_size_max 0.21
_exptl_crystal_size_mid 0.19
_exptl_crystal_size_min 0.18
_refine_diff_density_max 0.772
_refine_diff_density_min -0.476
_refine_diff_density_rms 0.088
_refine_ls_extinction_method none
_refine_ls_goodness_of_fit_ref 1.021
_refine_ls_hydrogen_treatment constr
_refine_ls_matrix_type full
_refine_ls_number_parameters 317
_refine_ls_number_reflns 9612
_refine_ls_number_restraints 0
_refine_ls_restrained_S_all 1.021
_refine_ls_R_factor_all 0.0284
_refine_ls_R_factor_gt 0.0211
_refine_ls_shift/su_max 0.002
_refine_ls_shift/su_mean 0.000
_refine_ls_structure_factor_coef Fsqd
_refine_ls_weighting_details 'calc w=1/[\s^2^(Fo^2^)+(0.0190P)^2^+1.4985P] where P=(Fo^2^+2Fc^2^)/3'
_refine_ls_weighting_scheme calc
_refine_ls_wR_factor_gt 0.0434
_refine_ls_wR_factor_ref 0.0457
_reflns_number_gt 8320
_reflns_number_total 9612
_reflns_threshold_expression >2sigma(I)
_cod_data_source_file ic001311d_5.cif
_cod_data_source_block mas09
_cod_database_code 4319764

loop_
_symmetry_equiv_pos_as_xyz
'x, y, z'
'-x+1/2, y+1/2, -z+1/2'
'-x, -y, -z'
'x-1/2, -y-1/2, z-1/2'

loop_
_atom_site_label
_atom_site_type_symbol
_atom_site_fract_x
_atom_site_fract_y
_atom_site_fract_z
_atom_site_U_iso_or_equiv
_atom_site_adp_type
_atom_site_occupancy
_atom_site_symmetry_multiplicity
_atom_site_calc_flag
_atom_site_refinement_flags
_atom_site_disorder_assembly
_atom_site_disorder_group
I1 I 0.309928(7) 0.214915(15) 0.112661(6) 0.02134(3) Uani 1 1 d . . .
I2 I 0.563348(7) 0.278273(14) 0.179799(6) 0.01936(3) Uani 1 1 d . . .
In1 In 0.452385(6) 0.118034(14) 0.199856(6) 0.01279(3) Uani 1 1 d . . .
N1 N 0.46981(8) -0.12288(17) 0.19534(8) 0.0138(3) Uani 1 1 d . . .
N2 N 0.45418(8) 0.10313(17) 0.30584(7) 0.0137(3) Uani 1 1 d . . .
C1 C 0.44594(9) -0.2175(2) 0.23457(9) 0.0151(3) Uani 1 1 d . . .
C2 C 0.42483(10) -0.1708(2) 0.29040(10) 0.0164(3) Uani 1 1 d . . .
H2A H 0.3988 -0.2476 0.3059 0.020 Uiso 1 1 calc R . .
C3 C 0.43542(9) -0.0303(2) 0.32749(9) 0.0149(3) Uani 1 1 d . . .
C4 C 0.44069(11) -0.3887(2) 0.21847(10) 0.0203(3) Uani 1 1 d . . .
H4A H 0.4863 -0.4213 0.2100 0.031 Uiso 1 1 calc R . .
H4B H 0.3939 -0.4097 0.1758 0.031 Uiso 1 1 calc R . .
H4C H 0.4384 -0.4459 0.2592 0.031 Uiso 1 1 calc R . .
C5 C 0.42375(11) -0.0376(2) 0.39698(10) 0.0195(3) Uani 1 1 d . . .
H5A H 0.4483 0.0522 0.4265 0.029 Uiso 1 1 calc R . .
H5B H 0.4472 -0.1323 0.4226 0.029 Uiso 1 1 calc R . .
H5C H 0.3683 -0.0372 0.3868 0.029 Uiso 1 1 calc R . .
C6 C 0.50775(10) -0.1870(2) 0.15184(9) 0.0151(3) Uani 1 1 d . . .
C7 C 0.58770(10) -0.2173(2) 0.18439(10) 0.0174(3) Uani 1 1 d . . .
C8 C 0.62334(11) -0.2843(2) 0.14265(12) 0.0241(4) Uani 1 1 d . . .
H8A H 0.6771 -0.3070 0.1637 0.029 Uiso 1 1 calc R . .
C9 C 0.58224(12) -0.3180(2) 0.07165(12) 0.0268(4) Uani 1 1 d . . .
H9A H 0.6076 -0.3644 0.0444 0.032 Uiso 1 1 calc R . .
C10 C 0.50421(12) -0.2847(2) 0.03985(11) 0.0244(4) Uani 1 1 d . . .
H10A H 0.4765 -0.3074 -0.0093 0.029 Uiso 1 1 calc R . .
C11 C 0.46529(11) -0.2177(2) 0.07936(10) 0.0185(3) Uani 1 1 d . . .
C12 C 0.37964(11) -0.1793(2) 0.04195(10) 0.0219(4) Uani 1 1 d . . .
H12A H 0.3614 -0.1388 0.0787 0.026 Uiso 1 1 calc R . .
C13 C 0.33107(13) -0.3209(3) 0.00747(13) 0.0352(5) Uani 1 1 d . . .
H13A H 0.3410 -0.4025 0.0433 0.053 Uiso 1 1 calc R . .
H13B H 0.3449 -0.3577 -0.0315 0.053 Uiso 1 1 calc R . .
H13C H 0.2761 -0.2933 -0.0115 0.053 Uiso 1 1 calc R . .
C14 C 0.36750(13) -0.0519(3) -0.01416(12) 0.0317(5) Uani 1 1 d . . .
H14A H 0.3982 0.0390 0.0088 0.047 Uiso 1 1 calc R . .
H14B H 0.3126 -0.0239 -0.0357 0.047 Uiso 1 1 calc R . .
H14C H 0.3840 -0.0897 -0.0514 0.047 Uiso 1 1 calc R . .
C15 C 0.63510(10) -0.1833(2) 0.26296(11) 0.0226(4) Uani 1 1 d . . .
H15A H 0.6032 -0.1161 0.2808 0.027 Uiso 1 1 calc R . .
C16 C 0.71009(12) -0.0974(3) 0.27448(14) 0.0351(5) Uani 1 1 d . . .
H16A H 0.6979 -0.0001 0.2478 0.053 Uiso 1 1 calc R . .
H16B H 0.7425 -0.1613 0.2575 0.053 Uiso 1 1 calc R . .
H16C H 0.7379 -0.0758 0.3255 0.053 Uiso 1 1 calc R . .
C17 C 0.65432(13) -0.3321(3) 0.30788(12) 0.0331(5) Uani 1 1 d . . .
H17A H 0.6062 -0.3846 0.3028 0.050 Uiso 1 1 calc R . .
H17B H 0.6835 -0.3061 0.3582 0.050 Uiso 1 1 calc R . .
H17C H 0.6855 -0.4003 0.2913 0.050 Uiso 1 1 calc R . .
C18 C 0.47446(10) 0.2397(2) 0.35045(9) 0.0147(3) Uani 1 1 d . . .
C19 C 0.55371(10) 0.2777(2) 0.38397(9) 0.0167(3) Uani 1 1 d . . .
C20 C 0.57388(11) 0.4170(2) 0.42134(10) 0.0211(4) Uani 1 1 d . . .
H20A H 0.6268 0.4454 0.4435 0.025 Uiso 1 1 calc R . .
C21 C 0.51791(11) 0.5139(2) 0.42661(10) 0.0215(4) Uani 1 1 d . . .
H21A H 0.5325 0.6089 0.4516 0.026 Uiso 1 1 calc R . .
C22 C 0.44060(11) 0.4727(2) 0.39549(10) 0.0201(3) Uani 1 1 d . . .
H22A H 0.4029 0.5387 0.4009 0.024 Uiso 1 1 calc R . .
C23 C 0.41670(10) 0.3364(2) 0.35630(9) 0.0158(3) Uani 1 1 d . . .
C24 C 0.33063(10) 0.2996(2) 0.32258(10) 0.0197(3) Uani 1 1 d . . .
H24A H 0.3236 0.2011 0.2951 0.024 Uiso 1 1 calc R . .
C25 C 0.29674(12) 0.2776(3) 0.38042(13) 0.0291(4) Uani 1 1 d . . .
H25A H 0.2429 0.2431 0.3577 0.044 Uiso 1 1 calc R . .
H25B H 0.2988 0.3759 0.4050 0.044 Uiso 1 1 calc R . .
H25C H 0.3271 0.2000 0.4151 0.044 Uiso 1 1 calc R . .
C26 C 0.28492(11) 0.4271(2) 0.27097(11) 0.0244(4) Uani 1 1 d . . .
H26A H 0.3047 0.4396 0.2332 0.037 Uiso 1 1 calc R . .
H26B H 0.2909 0.5244 0.2972 0.037 Uiso 1 1 calc R . .
H26C H 0.2301 0.3988 0.2495 0.037 Uiso 1 1 calc R . .
C27 C 0.61592(10) 0.1660(2) 0.38289(10) 0.0193(3) Uani 1 1 d . . .
H27A H 0.5958 0.1136 0.3353 0.023 Uiso 1 1 calc R . .
C28 C 0.63074(11) 0.0402(3) 0.44034(11) 0.0270(4) Uani 1 1 d . . .
H28A H 0.5824 -0.0149 0.4320 0.040 Uiso 1 1 calc R . .
H28B H 0.6498 0.0883 0.4877 0.040 Uiso 1 1 calc R . .
H28C H 0.6695 -0.0327 0.4378 0.040 Uiso 1 1 calc R . .
C29 C 0.69231(11) 0.2441(3) 0.39216(11) 0.0265(4) Uani 1 1 d . . .
H29A H 0.6827 0.3238 0.3555 0.040 Uiso 1 1 calc R . .
H29B H 0.7281 0.1670 0.3873 0.040 Uiso 1 1 calc R . .
H29C H 0.7151 0.2916 0.4396 0.040 Uiso 1 1 calc R . .

loop_
_atom_site_aniso_label
_atom_site_aniso_U_11
_atom_site_aniso_U_22
_atom_site_aniso_U_33
_atom_site_aniso_U_23
_atom_site_aniso_U_13
_atom_site_aniso_U_12
I1 0.01862(6) 0.02218(6) 0.01876(6) 0.00182(4) 0.00248(4) 0.00455(4)
I2 0.02137(6) 0.01919(6) 0.02111(6) -0.00077(4) 0.01219(4) -0.00469(4)
In1 0.01418(5) 0.01216(5) 0.01250(5) 0.00028(4) 0.00575(4) -0.00002(4)
N1 0.0135(6) 0.0145(7) 0.0140(6) -0.0009(5) 0.0060(5) 0.0000(5)
N2 0.0143(6) 0.0145(7) 0.0126(6) -0.0010(5) 0.0055(5) 0.0003(5)
C1 0.0125(7) 0.0153(8) 0.0174(8) -0.0002(6) 0.0058(6) -0.0008(6)
C2 0.0172(8) 0.0151(8) 0.0192(8) 0.0015(6) 0.0097(6) -0.0005(6)
C3 0.0125(7) 0.0174(8) 0.0156(8) 0.0012(6) 0.0063(6) 0.0011(6)
C4 0.0264(9) 0.0140(8) 0.0260(9) -0.0007(7) 0.0160(7) -0.0027(7)
C5 0.0251(9) 0.0186(9) 0.0180(8) 0.0020(7) 0.0120(7) 0.0002(7)
C6 0.0179(8) 0.0121(7) 0.0181(8) 0.0001(6) 0.0101(6) 0.0010(6)
C7 0.0171(8) 0.0150(8) 0.0231(9) 0.0006(7) 0.0112(7) 0.0006(6)
C8 0.0225(9) 0.0224(9) 0.0350(11) 0.0020(8) 0.0194(8) 0.0028(7)
C9 0.0351(11) 0.0245(10) 0.0306(11) 0.0008(8) 0.0234(9) 0.0045(8)
C10 0.0365(11) 0.0204(9) 0.0203(9) -0.0022(7) 0.0156(8) 0.0016(8)
C11 0.0240(9) 0.0156(8) 0.0175(8) -0.0014(7) 0.0097(7) -0.0003(7)
C12 0.0234(9) 0.0217(9) 0.0171(8) -0.0029(7) 0.0044(7) 0.0013(7)
C13 0.0319(11) 0.0293(11) 0.0332(12) -0.0062(9) 0.0006(9) -0.0032(9)
C14 0.0411(12) 0.0285(11) 0.0246(10) 0.0046(9) 0.0120(9) 0.0097(9)
C15 0.0151(8) 0.0243(9) 0.0269(10) -0.0033(8) 0.0067(7) 0.0017(7)
C16 0.0198(9) 0.0328(12) 0.0457(14) 0.0005(10) 0.0051(9) -0.0039(8)
C17 0.0331(11) 0.0356(12) 0.0259(11) 0.0013(9) 0.0065(9) -0.0046(9)
C18 0.0186(8) 0.0146(8) 0.0122(7) 0.0006(6) 0.0073(6) 0.0002(6)
C19 0.0168(8) 0.0196(8) 0.0138(8) 0.0003(6) 0.0062(6) -0.0010(6)
C20 0.0207(8) 0.0235(10) 0.0174(8) -0.0023(7) 0.0055(7) -0.0051(7)
C21 0.0304(10) 0.0171(9) 0.0170(8) -0.0033(7) 0.0092(7) -0.0032(7)
C22 0.0271(9) 0.0184(9) 0.0173(8) -0.0005(7) 0.0116(7) 0.0024(7)
C23 0.0189(8) 0.0159(8) 0.0141(8) 0.0015(6) 0.0081(6) 0.0008(6)
C24 0.0184(8) 0.0187(9) 0.0246(9) -0.0003(7) 0.0114(7) 0.0019(7)
C25 0.0298(10) 0.0277(10) 0.0391(12) 0.0046(9) 0.0237(9) 0.0056(8)
C26 0.0191(8) 0.0256(10) 0.0287(10) 0.0025(8) 0.0097(7) 0.0037(7)
C27 0.0157(8) 0.0250(9) 0.0159(8) -0.0010(7) 0.0048(6) 0.0001(7)
C28 0.0198(9) 0.0311(11) 0.0296(10) 0.0072(9) 0.0092(8) 0.0046(8)
C29 0.0187(9) 0.0373(12) 0.0235(10) -0.0027(8) 0.0084(8) -0.0040(8)

loop_
_atom_type_symbol
_atom_type_description
_atom_type_scat_dispersion_real
_atom_type_scat_dispersion_imag
_atom_type_scat_source
C C 0.0033 0.0016 'International Tables Vol C Tables 4.2.6.8 and 6.1.1.4'
H H 0.0000 0.0000 'International Tables Vol C Tables 4.2.6.8 and 6.1.1.4'
In In -0.7276 1.3100 'International Tables Vol C Tables 4.2.6.8 and 6.1.1.4'
I I -0.4742 1.8119 'International Tables Vol C Tables 4.2.6.8 and 6.1.1.4'
N N 0.0061 0.0033 'International Tables Vol C Tables 4.2.6.8 and 6.1.1.4'

loop_
_geom_angle_atom_site_label_1
_geom_angle_atom_site_label_2
_geom_angle_atom_site_label_3
_geom_angle
_geom_angle_site_symmetry_1
_geom_angle_site_symmetry_3
_geom_angle_publ_flag
N1 In1 N2 92.42(5) . . ?
N1 In1 I2 111.29(4) . . ?
N2 In1 I2 118.63(4) . . ?
N1 In1 I1 114.05(4) . . ?
N2 In1 I1 107.48(4) . . ?
I2 In1 I1 111.748(6) . . ?
C1 N1 C6 119.32(15) . . ?
C1 N1 In1 118.94(11) . . ?
C6 N1 In1 121.74(11) . . ?
C3 N2 C18 122.69(14) . . ?
C3 N2 In1 118.81(11) . . ?
C18 N2 In1 118.49(10) . . ?
N1 C1 C2 125.01(16) . . ?
N1 C1 C4 118.69(15) . . ?
C2 C1 C4 116.30(15) . . ?
C1 C2 C3 131.31(16) . . ?
N2 C3 C2 125.06(15) . . ?
N2 C3 C5 119.89(15) . . ?
C2 C3 C5 115.05(15) . . ?
C11 C6 C7 121.52(16) . . ?
C11 C6 N1 120.21(15) . . ?
C7 C6 N1 118.27(15) . . ?
C8 C7 C6 117.91(18) . . ?
C8 C7 C15 119.73(17) . . ?
C6 C7 C15 122.34(15) . . ?
C9 C8 C7 121.39(18) . . ?
C8 C9 C10 120.23(18) . . ?
C9 C10 C11 120.82(19) . . ?
C6 C11 C10 118.10(17) . . ?
C6 C11 C12 122.66(16) . . ?
C10 C11 C12 119.23(17) . . ?
C11 C12 C13 112.24(17) . . ?
C11 C12 C14 110.38(17) . . ?
C13 C12 C14 110.31(17) . . ?
C7 C15 C16 112.35(17) . . ?
C7 C15 C17 111.47(17) . . ?
C16 C15 C17 109.21(17) . . ?
C23 C18 C19 121.33(16) . . ?
C23 C18 N2 121.02(15) . . ?
C19 C18 N2 117.51(15) . . ?
C20 C19 C18 118.30(16) . . ?
C20 C19 C27 120.68(16) . . ?
C18 C19 C27 120.94(16) . . ?
C21 C20 C19 120.98(17) . . ?
C20 C21 C22 120.07(17) . . ?
C21 C22 C23 121.61(17) . . ?
C22 C23 C18 117.65(16) . . ?
C22 C23 C24 118.80(16) . . ?
C18 C23 C24 123.54(16) . . ?
C23 C24 C26 111.61(15) . . ?
C23 C24 C25 111.22(16) . . ?
C26 C24 C25 108.73(15) . . ?
C19 C27 C29 113.86(17) . . ?
C19 C27 C28 110.49(15) . . ?
C29 C27 C28 109.69(15) . . ?

loop_
_geom_bond_atom_site_label_1
_geom_bond_atom_site_label_2
_geom_bond_distance
_geom_bond_site_symmetry_2
_geom_bond_publ_flag
I1 In1 2.70082(18) . ?
I2 In1 2.66500(18) . ?
In1 N1 2.1205(15) . ?
In1 N2 2.1467(14) . ?
N1 C1 1.338(2) . ?
N1 C6 1.447(2) . ?
N2 C3 1.333(2) . ?
N2 C18 1.448(2) . ?
C1 C2 1.401(2) . ?
C1 C4 1.514(2) . ?
C2 C3 1.405(2) . ?
C3 C5 1.514(2) . ?
C6 C11 1.400(2) . ?
C6 C7 1.408(2) . ?
C7 C8 1.396(2) . ?
C7 C15 1.523(3) . ?
C8 C9 1.377(3) . ?
C9 C10 1.381(3) . ?
C10 C11 1.406(3) . ?
C11 C12 1.523(3) . ?
C12 C13 1.526(3) . ?
C12 C14 1.539(3) . ?
C15 C16 1.528(3) . ?
C15 C17 1.539(3) . ?
C18 C23 1.412(2) . ?
C18 C19 1.412(2) . ?
C19 C20 1.397(3) . ?
C19 C27 1.524(2) . ?
C20 C21 1.382(3) . ?
C21 C22 1.385(3) . ?
C22 C23 1.397(2) . ?
C23 C24 1.522(2) . ?
C24 C26 1.535(3) . ?
C24 C25 1.553(3) . ?
C27 C29 1.530(3) . ?
C27 C28 1.541(3) . ?
